data_4316293
loop_
_publ_author_name
'Nikolay A. Semenov'
'Nikolay A. Pushkarevsky'
'Anton V. Lonchakov'
'Artem S. Bogomyakov'
'Elena A. Pritchina'
'Elizaveta A. Suturina'
'Nina P. Gritsan'
'Sergey N. Konchenko'
'Ruediger Mews'
'Victor I. Ovcharenko'
'Andrey V. Zibarev'

_publ_section_title
;
 Heterospin \p-Heterocyclic Radical-Anion Salt: Synthesis, Structure, and
 Magnetic Properties of Decamethylchromocenium
 [1,2,5]Thiadiazolo[3,4-c][1,2,5]thiadiazolidyl
;
_journal_name_full 'Inorganic Chemistry'
_journal_page_first 7558
_journal_page_last 7564
_journal_paper_doi 10.1021/ic101064c
_journal_volume 49
_journal_year 2010
_chemical_formula_sum 'C22 H30 Cr N4 S2'
_space_group_IT_number 14
_symmetry_cell_setting monoclinic
_symmetry_Int_Tables_number 14
_symmetry_space_group_name_Hall '-P 2ybc'
_symmetry_space_group_name_H-M 'P 1 21/c 1'
_cell_angle_alpha 90
_cell_angle_beta 94.869(2)
_cell_angle_gamma 90
_cell_formula_units_Z 4
_cell_length_a 8.7270(4)
_cell_length_b 27.2622(16)
_cell_length_c 9.5584(5)
_cell_volume 2265.9(2)
_cod_data_source_file ic101064c_si_003.cif
_cod_data_source_block np291
_cod_original_cell_volume 2265.9
_cod_original_sg_symbol_H-M 'P 21/c'
_cod_database_code 4316293

loop_
_symmetry_equiv_pos_site_id
_symmetry_equiv_pos_as_xyz
1 x,y,z
2 -x,1/2+y,1/2-z
3 -x,-y,-z
4 x,1/2-y,1/2+z

loop_
_atom_site_label
_atom_site_type_symbol
_atom_site_fract_x
_atom_site_fract_y
_atom_site_fract_z
CR1 Cr 0.494256 0.122488 0.322038
C11 C 0.604093 0.049671 0.313566
C12 C 0.641828 0.070447 0.449674
C13 C 0.502154 0.077542 0.514525
C14 C 0.378166 0.060998 0.419324
C15 C 0.441081 0.043964 0.294909
C21 C 0.482905 0.16516 0.125605
C22 C 0.348682 0.175279 0.196609
C23 C 0.3967 0.197301 0.329318
C24 C 0.560642 0.200443 0.339571
C25 C 0.614211 0.180331 0.214779
C111 C 0.715496 0.0356 0.20911
H11A H 0.731063 0 0.211573
H11B H 0.813973 0.05215 0.232807
H11C H 0.674172 0.045465 0.114766
C121 C 0.8004 0.082941 0.514428
H12A H 0.834336 0.057801 0.583523
H12B H 0.797984 0.114929 0.560966
H12C H 0.872051 0.084221 0.440925
C131 C 0.487018 0.098685 0.657984
H13A H 0.462888 0.072385 0.722471
H13B H 0.404276 0.12309 0.652553
H13C H 0.584023 0.114361 0.692432
C141 C 0.21075 0.061501 0.447248
H14A H 0.187918 0.032603 0.502811
H14B H 0.146899 0.060938 0.357829
H14C H 0.18859 0.091291 0.499258
C151 C 0.352581 0.023088 0.166424
H15A H 0.343112 -0.012518 0.17684
H15B H 0.407166 0.030349 0.083378
H15C H 0.249871 0.037847 0.155439
C211 C 0.484442 0.143592 -0.018951
H21A H 0.473294 0.169898 -0.088953
H21B H 0.399039 0.120387 -0.035316
H21C H 0.581995 0.126428 -0.026855
C221 C 0.185909 0.164854 0.140808
H22A H 0.145291 0.192857 0.085056
H22B H 0.122716 0.159422 0.219379
H22C H 0.183482 0.135478 0.081568
C231 C 0.294179 0.21543 0.436227
H23A H 0.264564 0.249472 0.414979
H23B H 0.34914 0.213759 0.529869
H23C H 0.201767 0.19492 0.43377
C241 C 0.660416 0.222454 0.458846
H24A H 0.687179 0.256175 0.435054
H24B H 0.754567 0.202987 0.475773
H24C H 0.604694 0.222584 0.543647
C251 C 0.779464 0.175915 0.184819
H25A H 0.812492 0.206395 0.142087
H25B H 0.79094 0.148534 0.1201
H25C H 0.84301 0.169927 0.272679
S1 S 0.991704 0.055759 0.906565
S2 S 1.00574 0.207427 0.715038
N1 N 0.858252 0.099428 0.897563
N2 N 1.13107 0.082519 0.827195
N3 N 0.865674 0.180926 0.795016
N4 N 1.1384 0.163758 0.724264
C1 C 0.921492 0.136523 0.831623
C2 C 1.07559 0.126945 0.791306
